data_4086582
loop_
_publ_author_name
'Bayram, Melike'
'Naglav, Dominik'
'W\"olper, Christoph'
'Schulz, Stephan'

_publ_contact_author
;
         Prof. Dr. Schulz, Stephan
         Fachbereich Chemie der
         Universit\"at Duisburg-Essen
         Campus Essen, Universit\"atsstr. 7
         D-45141 Essen, Germany
;
_publ_section_title
;
 Synthesis and Structure of Bis(diphenylphosphinimino)methanide and
 Bis(diphenylphosphinimino)methanediide Beryllium Complexes
;
_journal_issue 14
_journal_name_full Organometallics
_journal_page_first 2378
_journal_paper_doi 10.1021/acs.organomet.6b00380
_journal_volume 35
_journal_year 2016
_chemical_formula_sum 'C35 H48 Be2 N2 P2 Si2'
_chemical_formula_weight 632.89
_space_group_crystal_system triclinic
_space_group_IT_number 2
_space_group_name_Hall '-P 1'
_space_group_name_H-M_alt 'P -1'
_symmetry_space_group_name_Hall '-P 1'
_symmetry_space_group_name_H-M 'P -1'
_atom_sites_solution_hydrogens geom
_atom_sites_solution_primary direct
_atom_sites_solution_secondary difmap
_audit_creation_method SHELXL-2014/7
_cell_angle_alpha 90.411(4)
_cell_angle_beta 91.935(4)
_cell_angle_gamma 90.137(4)
_cell_formula_units_Z 4
_cell_length_a 11.4830(8)
_cell_length_b 17.7068(13)
_cell_length_c 18.3945(15)
_cell_measurement_reflns_used 9929
_cell_measurement_temperature 100(1)
_cell_measurement_theta_max 30.46
_cell_measurement_theta_min 2.42
_cell_volume 3737.9(5)
_computing_cell_refinement 'BRUKER D8 KAPPA APEX 2 (3.0-2009)'
_computing_data_collection 'BRUKER D8 KAPPA APEX 2 (3.0-2009)'
_computing_data_reduction 'BRUKER D8 KAPPA APEX 2 (3.0-2009)'
_computing_molecular_graphics 'BRUKER AXS SHELXTL (c) 2008 / Vers. 2008/4'
_computing_publication_material 'BRUKER AXS SHELXTL (c) 2008 / Vers. 2008/4'
_computing_structure_refinement 'SHELXL-2014/7 (Sheldrick, 2014)'
_computing_structure_solution 'BRUKER D8 KAPPA APEX 2 (3.0-2009)'
_diffrn_ambient_temperature 100(1)
_diffrn_detector_area_resol_mean 512
_diffrn_measured_fraction_theta_full 1.000
_diffrn_measured_fraction_theta_max 0.981
_diffrn_measurement_device_type
; 
 Bruker D8 KAPPA series II with APEX II area detector system
;
_diffrn_measurement_method
;
 Data collection strategy APEX 2/COSMO
;
_diffrn_radiation_monochromator 'Triumph Goebel mirror'
_diffrn_radiation_source 'fine-focus sealed tube'
_diffrn_radiation_type MoK\a
_diffrn_radiation_wavelength 0.71073
_diffrn_reflns_av_R_equivalents 0.0359
_diffrn_reflns_av_unetI/netI 0.0351
_diffrn_reflns_Laue_measured_fraction_full 1.000
_diffrn_reflns_Laue_measured_fraction_max 0.981
_diffrn_reflns_limit_h_max 16
_diffrn_reflns_limit_h_min -16
_diffrn_reflns_limit_k_max 25
_diffrn_reflns_limit_k_min -24
_diffrn_reflns_limit_l_max 26
_diffrn_reflns_limit_l_min -24
_diffrn_reflns_number 100197
_diffrn_reflns_point_group_measured_fraction_full 1.000
_diffrn_reflns_point_group_measured_fraction_max 0.981
_diffrn_reflns_theta_full 25.242
_diffrn_reflns_theta_max 30.672
_diffrn_reflns_theta_min 1.774
_exptl_absorpt_coefficient_mu 0.205
_exptl_absorpt_correction_T_max 0.75
_exptl_absorpt_correction_T_min 0.64
_exptl_absorpt_correction_type multi-scan
_exptl_absorpt_process_details
; 
 BRUKER AXS SMART APEX 2 Vers. 3.0-2009
 R.H. Blessing, Acta Cryst. (1995) A51 33-38 
;
_exptl_crystal_colour colourless
_exptl_crystal_density_diffrn 1.125
_exptl_crystal_description tablet
_exptl_crystal_F_000 1352
_exptl_crystal_size_max 0.222
_exptl_crystal_size_mid 0.214
_exptl_crystal_size_min 0.100
_refine_diff_density_max 0.774
_refine_diff_density_min -1.040
_refine_diff_density_rms 0.076
_refine_ls_extinction_method none
_refine_ls_goodness_of_fit_ref 1.066
_refine_ls_hydrogen_treatment constr
_refine_ls_matrix_type full
_refine_ls_number_parameters 792
_refine_ls_number_reflns 22272
_refine_ls_number_restraints 0
_refine_ls_restrained_S_all 1.066
_refine_ls_R_factor_all 0.0709
_refine_ls_R_factor_gt 0.0603
_refine_ls_shift/su_max 0.000
_refine_ls_shift/su_mean 0.000
_refine_ls_structure_factor_coef Fsqd
_refine_ls_weighting_details 'w=1/[\s^2^(Fo^2^)+(0.0696P)^2^+6.5374P] where P=(Fo^2^+2Fc^2^)/3'
_refine_ls_weighting_scheme calc
_refine_ls_wR_factor_gt 0.1528
_refine_ls_wR_factor_ref 0.1629
_reflns_Friedel_coverage 0.000
_reflns_number_gt 19865
_reflns_number_total 22272
_reflns_threshold_expression 'I > 2\s(I)'
_cod_data_source_file om6b00380_si_002.cif
_cod_data_source_block mb_211m
_cod_depositor_comments
;Adding full bibliography for 4086580--4086582.cif.

The following automatic conversions were performed:

'_atom_sites_solution_secondary' value 'diffmap' was changed to
'difmap'.

Automatic conversion script
Id: cif_fix_values 6452 2018-10-05 10:23:21Z andrius 
;
_cod_database_code 4086582
_shelx_shelxl_version_number 2014/7
_shelx_space_group_comment
;
The symmetry employed for this shelxl refinement is uniquely defined
by the following loop, which should always be used as a source of
symmetry information in preference to the above space-group names.
They are only intended as comments.
;
_shelx_estimated_absorpt_t_min 0.956
_shelx_estimated_absorpt_t_max 0.980

loop_
_space_group_symop_operation_xyz
'x, y, z'
'-x, -y, -z'

loop_
_atom_site_label
_atom_site_type_symbol
_atom_site_fract_x
_atom_site_fract_y
_atom_site_fract_z
_atom_site_U_iso_or_equiv
_atom_site_adp_type
_atom_site_occupancy
_atom_site_site_symmetry_order
_atom_site_calc_flag
_atom_site_refinement_flags_posn
_atom_site_refinement_flags_adp
P1 P 0.33414(5) 0.74676(4) 0.47150(4) 0.01438(12) Uani 1 1 d . .
P2 P 0.57500(6) 0.69629(4) 0.40891(4) 0.01425(12) Uani 1 1 d . .
P3 P 0.17792(5) 0.24848(4) 0.02159(4) 0.01525(12) Uani 1 1 d . .
P4 P -0.07378(6) 0.20820(4) 0.07227(4) 0.01479(13) Uani 1 1 d . .
Si1 Si 0.11893(6) 0.83823(5) 0.41899(5) 0.02170(16) Uani 1 1 d . .
Si2 Si 0.67567(7) 0.58219(5) 0.29886(4) 0.01819(15) Uani 1 1 d . .
Si3 Si 0.39413(6) 0.33532(5) 0.08980(5) 0.01827(15) Uani 1 1 d . .
Si4 Si -0.20468(7) 0.11917(5) 0.18638(4) 0.01867(15) Uani 1 1 d . .
N1 N 0.25779(19) 0.80072(14) 0.41819(13) 0.0176(4) Uani 1 1 d . .
N2 N 0.57371(19) 0.63944(13) 0.33905(13) 0.0175(4) Uani 1 1 d . .
N3 N 0.25305(19) 0.30139(14) 0.07820(14) 0.0187(4) Uani 1 1 d . .
N4 N -0.08838(19) 0.16350(14) 0.14741(13) 0.0183(4) Uani 1 1 d . .
C1 C 0.4278(2) 0.71229(15) 0.40871(14) 0.0148(5) Uani 1 1 d . .
C2 C 0.3843(3) 0.82906(17) 0.27447(17) 0.0227(5) Uani 1 1 d . .
H2A H 0.4450 0.8001 0.2495 0.027 Uiso 1 1 calc R U
H2B H 0.3129 0.8283 0.2427 0.027 Uiso 1 1 calc R U
C3 C 0.4258(3) 0.91133(18) 0.28485(19) 0.0274(6) Uani 1 1 d . .
H3A H 0.4390 0.9337 0.2372 0.041 Uiso 1 1 calc R U
H3B H 0.4985 0.9123 0.3143 0.041 Uiso 1 1 calc R U
H3C H 0.3661 0.9404 0.3096 0.041 Uiso 1 1 calc R U
C4 C 0.3283(3) 0.5984(2) 0.27571(18) 0.0286(7) Uani 1 1 d . .
H4A H 0.3519 0.5450 0.2699 0.034 Uiso 1 1 calc R U
H4B H 0.2512 0.5988 0.2981 0.034 Uiso 1 1 calc R U
C5 C 0.3167(3) 0.6343(2) 0.2005(2) 0.0334(7) Uani 1 1 d . .
H5A H 0.3924 0.6334 0.1774 0.050 Uiso 1 1 calc R U
H5B H 0.2907 0.6867 0.2055 0.050 Uiso 1 1 calc R U
H5C H 0.2596 0.6059 0.1704 0.050 Uiso 1 1 calc R U
C6 C 0.0961(3) 0.8966(3) 0.5028(3) 0.0490(11) Uani 1 1 d . .
H6A H 0.1470 0.9410 0.5025 0.074 Uiso 1 1 calc R U
H6B H 0.1147 0.8663 0.5460 0.074 Uiso 1 1 calc R U
H6C H 0.0146 0.9128 0.5036 0.074 Uiso 1 1 calc R U
C7 C 0.0090(3) 0.7613(2) 0.4151(3) 0.0381(8) Uani 1 1 d . .
H7A H -0.0694 0.7832 0.4125 0.057 Uiso 1 1 calc R U
H7B H 0.0177 0.7303 0.4588 0.057 Uiso 1 1 calc R U
H7C H 0.0205 0.7298 0.3719 0.057 Uiso 1 1 calc R U
C8 C 0.1011(3) 0.8975(3) 0.3374(3) 0.0590(15) Uani 1 1 d . .
H8A H 0.1159 0.8671 0.2940 0.088 Uiso 1 1 calc R U
H8B H 0.1564 0.9397 0.3407 0.088 Uiso 1 1 calc R U
H8C H 0.0214 0.9172 0.3342 0.088 Uiso 1 1 calc R U
C9 C 0.8267(2) 0.60512(18) 0.33358(19) 0.0255(6) Uani 1 1 d . .
H9A H 0.8821 0.5709 0.3111 0.038 Uiso 1 1 calc R U
H9B H 0.8313 0.5991 0.3865 0.038 Uiso 1 1 calc R U
H9C H 0.8457 0.6574 0.3213 0.038 Uiso 1 1 calc R U
C10 C 0.6435(3) 0.48128(18) 0.31804(18) 0.0262(6) Uani 1 1 d . .
H10A H 0.5696 0.4668 0.2935 0.039 Uiso 1 1 calc R U
H10B H 0.6376 0.4744 0.3706 0.039 Uiso 1 1 calc R U
H10C H 0.7063 0.4495 0.3001 0.039 Uiso 1 1 calc R U
C11 C 0.6650(3) 0.59737(19) 0.19905(17) 0.0278(6) Uani 1 1 d . .
H11A H 0.7288 0.5708 0.1758 0.042 Uiso 1 1 calc R U
H11B H 0.6704 0.6515 0.1890 0.042 Uiso 1 1 calc R U
H11C H 0.5902 0.5778 0.1797 0.042 Uiso 1 1 calc R U
C12 C 0.2465(2) 0.67768(15) 0.51642(15) 0.0159(5) Uani 1 1 d . .
C13 C 0.1915(2) 0.69682(18) 0.58078(16) 0.0217(5) Uani 1 1 d . .
H13 H 0.2070 0.7443 0.6036 0.026 Uiso 1 1 calc R U
C14 C 0.1146(3) 0.64677(18) 0.61127(17) 0.0241(6) Uani 1 1 d . .
H14 H 0.0766 0.6601 0.6546 0.029 Uiso 1 1 calc R U
C15 C 0.0931(3) 0.57682(19) 0.57837(18) 0.0251(6) Uani 1 1 d . .
H15 H 0.0406 0.5425 0.5995 0.030 Uiso 1 1 calc R U
C16 C 0.1482(3) 0.55691(18) 0.51466(19) 0.0251(6) Uani 1 1 d . .
H16 H 0.1334 0.5090 0.4925 0.030 Uiso 1 1 calc R U
C17 C 0.2249(2) 0.60719(16) 0.48359(17) 0.0204(5) Uani 1 1 d . .
H17 H 0.2626 0.5938 0.4402 0.024 Uiso 1 1 calc R U
C18 C 0.4080(2) 0.80115(16) 0.54342(15) 0.0172(5) Uani 1 1 d . .
C19 C 0.4126(2) 0.87967(17) 0.53838(17) 0.0212(5) Uani 1 1 d . .
H19 H 0.3701 0.9043 0.5003 0.025 Uiso 1 1 calc R U
C20 C 0.4794(3) 0.92264(18) 0.58896(19) 0.0268(6) Uani 1 1 d . .
H20 H 0.4812 0.9761 0.5854 0.032 Uiso 1 1 calc R U
C21 C 0.5427(3) 0.8869(2) 0.64401(18) 0.0283(6) Uani 1 1 d . .
H21 H 0.5887 0.9158 0.6780 0.034 Uiso 1 1 calc R U
C22 C 0.5385(3) 0.80861(19) 0.64937(17) 0.0262(6) Uani 1 1 d . .
H22 H 0.5823 0.7841 0.6870 0.031 Uiso 1 1 calc R U
C23 C 0.4707(2) 0.76579(16) 0.59996(16) 0.0202(5) Uani 1 1 d . .
H23 H 0.4672 0.7125 0.6048 0.024 Uiso 1 1 calc R U
C24 C 0.6593(2) 0.78102(15) 0.39529(16) 0.0175(5) Uani 1 1 d . .
C25 C 0.6722(2) 0.83566(17) 0.45045(18) 0.0228(6) Uani 1 1 d . .
H25 H 0.6428 0.8261 0.4972 0.027 Uiso 1 1 calc R U
C26 C 0.7281(3) 0.90397(18) 0.4371(2) 0.0273(6) Uani 1 1 d . .
H26 H 0.7367 0.9409 0.4746 0.033 Uiso 1 1 calc R U
C27 C 0.7707(3) 0.91770(18) 0.3690(2) 0.0300(7) Uani 1 1 d . .
H27 H 0.8084 0.9643 0.3598 0.036 Uiso 1 1 calc R U
C28 C 0.7588(3) 0.86351(18) 0.31398(19) 0.0269(6) Uani 1 1 d . .
H28 H 0.7895 0.8730 0.2676 0.032 Uiso 1 1 calc R U
C29 C 0.7023(2) 0.79569(17) 0.32667(16) 0.0206(5) Uani 1 1 d . .
H29 H 0.6928 0.7593 0.2887 0.025 Uiso 1 1 calc R U
C30 C 0.6360(2) 0.65370(15) 0.49024(15) 0.0154(5) Uani 1 1 d . .
C31 C 0.5734(2) 0.59431(16) 0.52016(16) 0.0185(5) Uani 1 1 d . .
H31 H 0.5013 0.5786 0.4981 0.022 Uiso 1 1 calc R U
C32 C 0.6167(3) 0.55846(17) 0.58186(16) 0.0214(5) Uani 1 1 d . .
H32 H 0.5746 0.5176 0.6016 0.026 Uiso 1 1 calc R U
C33 C 0.7215(3) 0.58186(18) 0.61523(17) 0.0235(6) Uani 1 1 d . .
H33 H 0.7500 0.5577 0.6582 0.028 Uiso 1 1 calc R U
C34 C 0.7839(3) 0.64037(19) 0.58575(17) 0.0246(6) Uani 1 1 d . .
H34 H 0.8554 0.6564 0.6084 0.029 Uiso 1 1 calc R U
C35 C 0.7420(2) 0.67577(17) 0.52304(16) 0.0202(5) Uani 1 1 d . .
H35 H 0.7859 0.7152 0.5024 0.024 Uiso 1 1 calc R U
C36 C 0.0747(2) 0.21955(16) 0.08018(14) 0.0162(5) Uani 1 1 d . .
C37 C 0.1152(3) 0.33427(18) 0.21910(16) 0.0225(5) Uani 1 1 d . .
H37A H 0.0500 0.3062 0.2402 0.027 Uiso 1 1 calc R U
H37B H 0.1836 0.3292 0.2529 0.027 Uiso 1 1 calc R U
C38 C 0.0818(3) 0.4183(2) 0.2150(2) 0.0320(7) Uani 1 1 d . .
H38A H 0.1487 0.4477 0.1993 0.048 Uiso 1 1 calc R U
H38B H 0.0592 0.4360 0.2631 0.048 Uiso 1 1 calc R U
H38C H 0.0163 0.4246 0.1801 0.048 Uiso 1 1 calc R U
C39 C 0.1517(3) 0.1271(2) 0.22651(18) 0.0299(7) Uani 1 1 d . .
H39A H 0.1635 0.0729 0.2153 0.036 Uiso 1 1 calc R U
H39B H 0.2277 0.1527 0.2214 0.036 Uiso 1 1 calc R U
C40 C 0.1195(4) 0.1334(3) 0.3056(2) 0.0486(11) Uani 1 1 d . .
H40A H 0.1044 0.1863 0.3177 0.073 Uiso 1 1 calc R U
H40B H 0.1839 0.1146 0.3367 0.073 Uiso 1 1 calc R U
H40C H 0.0494 0.1032 0.3135 0.073 Uiso 1 1 calc R U
C41 C 0.4925(3) 0.2984(2) 0.01903(19) 0.0312(7) Uani 1 1 d . .
H41A H 0.4662 0.3168 -0.0289 0.047 Uiso 1 1 calc R U
H41B H 0.4907 0.2430 0.0190 0.047 Uiso 1 1 calc R U
H41C H 0.5723 0.3160 0.0298 0.047 Uiso 1 1 calc R U
C42 C 0.3944(3) 0.44040(19) 0.0893(3) 0.0378(8) Uani 1 1 d . .
H42A H 0.3763 0.4582 0.0399 0.057 Uiso 1 1 calc R U
H42B H 0.4715 0.4591 0.1055 0.057 Uiso 1 1 calc R U
H42C H 0.3356 0.4592 0.1223 0.057 Uiso 1 1 calc R U
C43 C 0.4485(3) 0.3055(2) 0.18139(19) 0.0328(7) Uani 1 1 d . .
H43A H 0.4467 0.2503 0.1843 0.049 Uiso 1 1 calc R U
H43B H 0.3988 0.3271 0.2185 0.049 Uiso 1 1 calc R U
H43C H 0.5287 0.3235 0.1897 0.049 Uiso 1 1 calc R U
C44 C -0.3443(3) 0.13465(18) 0.13394(19) 0.0261(6) Uani 1 1 d . .
H44A H -0.3568 0.1889 0.1273 0.039 Uiso 1 1 calc R U
H44B H -0.4089 0.1133 0.1607 0.039 Uiso 1 1 calc R U
H44C H -0.3407 0.1099 0.0863 0.039 Uiso 1 1 calc R U
C45 C -0.1746(3) 0.01619(19) 0.1912(2) 0.0298(7) Uani 1 1 d . .
H45A H -0.1690 -0.0045 0.1419 0.045 Uiso 1 1 calc R U
H45B H -0.2379 -0.0091 0.2159 0.045 Uiso 1 1 calc R U
H45C H -0.1009 0.0079 0.2185 0.045 Uiso 1 1 calc R U
C46 C -0.2212(3) 0.1579(2) 0.27990(19) 0.0345(7) Uani 1 1 d . .
H46A H -0.2471 0.2105 0.2770 0.052 Uiso 1 1 calc R U
H46B H -0.1462 0.1555 0.3068 0.052 Uiso 1 1 calc R U
H46C H -0.2790 0.1279 0.3051 0.052 Uiso 1 1 calc R U
C47 C 0.2631(2) 0.17507(16) -0.02053(15) 0.0172(5) Uani 1 1 d . .
C48 C 0.2825(2) 0.10798(17) 0.01631(17) 0.0221(5) Uani 1 1 d . .
H48 H 0.2471 0.0996 0.0615 0.026 Uiso 1 1 calc R U
C49 C 0.3542(3) 0.05262(18) -0.01313(19) 0.0262(6) Uani 1 1 d . .
H49 H 0.3667 0.0065 0.0120 0.031 Uiso 1 1 calc R U
C50 C 0.4072(3) 0.06471(18) -0.07864(18) 0.0252(6) Uani 1 1 d . .
H50 H 0.4567 0.0273 -0.0980 0.030 Uiso 1 1 calc R U
C51 C 0.3878(2) 0.13135(18) -0.11584(17) 0.0231(6) Uani 1 1 d . .
H51 H 0.4231 0.1394 -0.1611 0.028 Uiso 1 1 calc R U
C52 C 0.3162(2) 0.18677(17) -0.08676(16) 0.0197(5) Uani 1 1 d . .
H52 H 0.3036 0.2327 -0.1122 0.024 Uiso 1 1 calc R U
C53 C 0.1148(2) 0.30076(16) -0.05357(16) 0.0181(5) Uani 1 1 d . .
C54 C 0.0634(2) 0.26375(18) -0.11463(17) 0.0224(6) Uani 1 1 d . .
H54 H 0.0682 0.2104 -0.1190 0.027 Uiso 1 1 calc R U
C55 C 0.0057(3) 0.3052(2) -0.16833(18) 0.0280(6) Uani 1 1 d . .
H55 H -0.0286 0.2804 -0.2098 0.034 Uiso 1 1 calc R U
C56 C -0.0019(3) 0.3831(2) -0.16125(19) 0.0298(7) Uani 1 1 d . .
H56 H -0.0418 0.4114 -0.1979 0.036 Uiso 1 1 calc R U
C57 C 0.0485(3) 0.42009(19) -0.10102(19) 0.0267(6) Uani 1 1 d . .
H57 H 0.0427 0.4734 -0.0967 0.032 Uiso 1 1 calc R U
C58 C 0.1069(2) 0.37929(17) -0.04747(17) 0.0216(5) Uani 1 1 d . .
H58 H 0.1417 0.4046 -0.0065 0.026 Uiso 1 1 calc R U
C59 C -0.1259(2) 0.15467(15) -0.00684(15) 0.0158(5) Uani 1 1 d . .
C60 C -0.2358(2) 0.16727(16) -0.03975(16) 0.0187(5) Uani 1 1 d . .
H60 H -0.2840 0.2063 -0.0219 0.022 Uiso 1 1 calc R U
C61 C -0.2746(2) 0.12298(17) -0.09841(16) 0.0214(5) Uani 1 1 d . .
H61 H -0.3491 0.1322 -0.1206 0.026 Uiso 1 1 calc R U
C62 C -0.2056(3) 0.06543(18) -0.12484(17) 0.0235(6) Uani 1 1 d . .
H62 H -0.2324 0.0357 -0.1652 0.028 Uiso 1 1 calc R U
C63 C -0.0970(3) 0.05149(18) -0.09189(18) 0.0241(6) Uani 1 1 d . .
H63 H -0.0499 0.0117 -0.1094 0.029 Uiso 1 1 calc R U
C64 C -0.0574(2) 0.09574(16) -0.03334(16) 0.0198(5) Uani 1 1 d . .
H64 H 0.0168 0.0860 -0.0111 0.024 Uiso 1 1 calc R U
C65 C -0.1540(2) 0.29602(15) 0.06977(15) 0.0173(5) Uani 1 1 d . .
C66 C -0.1971(2) 0.32666(17) 0.13400(16) 0.0210(5) Uani 1 1 d . .
H66 H -0.1895 0.2993 0.1781 0.025 Uiso 1 1 calc R U
C67 C -0.2510(3) 0.39689(17) 0.13351(18) 0.0238(6) Uani 1 1 d . .
H67 H -0.2808 0.4172 0.1771 0.029 Uiso 1 1 calc R U
C68 C -0.2610(2) 0.43725(17) 0.06941(18) 0.0237(6) Uani 1 1 d . .
H68 H -0.2977 0.4853 0.0690 0.028 Uiso 1 1 calc R U
C69 C -0.2176(2) 0.40772(17) 0.00596(17) 0.0218(5) Uani 1 1 d . .
H69 H -0.2242 0.4358 -0.0378 0.026 Uiso 1 1 calc R U
C70 C -0.1644(2) 0.33728(16) 0.00577(16) 0.0191(5) Uani 1 1 d . .
H70 H -0.1351 0.3173 -0.0380 0.023 Uiso 1 1 calc R U
Be1 Be 0.3555(3) 0.7859(2) 0.3547(2) 0.0174(6) Uani 1 1 d . .
Be2 Be 0.4286(3) 0.6435(2) 0.3343(2) 0.0203(7) Uani 1 1 d . .
Be3 Be 0.1477(3) 0.2922(2) 0.1377(2) 0.0189(6) Uani 1 1 d . .
Be4 Be 0.0563(3) 0.1628(2) 0.1609(2) 0.0203(7) Uani 1 1 d . .

loop_
_atom_site_aniso_label
_atom_site_aniso_U_11
_atom_site_aniso_U_22
_atom_site_aniso_U_33
_atom_site_aniso_U_23
_atom_site_aniso_U_13
_atom_site_aniso_U_12
P1 0.0101(3) 0.0153(3) 0.0179(3) 0.0009(2) 0.0024(2) -0.0003(2)
P2 0.0101(3) 0.0151(3) 0.0176(3) 0.0013(2) 0.0027(2) -0.0006(2)
P3 0.0104(3) 0.0166(3) 0.0189(3) 0.0014(3) 0.0030(2) -0.0006(2)
P4 0.0108(3) 0.0160(3) 0.0178(3) 0.0009(2) 0.0028(2) -0.0011(2)
Si1 0.0114(3) 0.0203(4) 0.0335(4) 0.0048(3) 0.0025(3) 0.0017(3)
Si2 0.0153(3) 0.0190(3) 0.0205(4) -0.0002(3) 0.0054(3) 0.0009(3)
Si3 0.0118(3) 0.0176(3) 0.0255(4) 0.0019(3) 0.0015(3) -0.0013(3)
Si4 0.0155(3) 0.0206(4) 0.0202(4) 0.0021(3) 0.0054(3) -0.0029(3)
N1 0.0114(9) 0.0192(11) 0.0225(11) 0.0034(9) 0.0022(8) 0.0009(8)
N2 0.0136(10) 0.0192(11) 0.0201(11) -0.0019(8) 0.0043(8) 0.0002(8)
N3 0.0119(9) 0.0202(11) 0.0239(12) -0.0010(9) 0.0020(8) -0.0025(8)
N4 0.0146(10) 0.0190(11) 0.0215(11) 0.0029(9) 0.0041(8) -0.0030(8)
C1 0.0092(10) 0.0194(12) 0.0159(11) -0.0006(9) 0.0015(8) -0.0001(9)
C2 0.0225(13) 0.0225(13) 0.0233(14) 0.0038(11) 0.0032(10) -0.0012(11)
C3 0.0244(14) 0.0238(14) 0.0345(17) 0.0015(12) 0.0075(12) -0.0015(12)
C4 0.0265(14) 0.0338(17) 0.0253(15) -0.0018(12) -0.0017(12) -0.0115(12)
C5 0.0273(15) 0.0424(19) 0.0303(17) -0.0006(14) -0.0042(13) -0.0010(14)
C6 0.0256(17) 0.046(2) 0.075(3) -0.024(2) 0.0011(18) 0.0114(16)
C7 0.0162(13) 0.0336(18) 0.064(3) 0.0065(17) -0.0028(14) -0.0045(12)
C8 0.0219(16) 0.082(4) 0.075(3) 0.052(3) 0.0099(18) 0.0155(19)
C9 0.0167(12) 0.0265(15) 0.0334(16) -0.0012(12) 0.0040(11) 0.0013(11)
C10 0.0261(14) 0.0229(14) 0.0302(16) 0.0020(12) 0.0070(12) 0.0002(11)
C11 0.0319(15) 0.0290(16) 0.0230(14) -0.0002(12) 0.0081(12) 0.0037(12)
C12 0.0112(10) 0.0158(12) 0.0210(12) 0.0021(9) 0.0031(9) -0.0010(8)
C13 0.0177(12) 0.0229(13) 0.0247(14) -0.0003(11) 0.0057(10) 0.0000(10)
C14 0.0189(13) 0.0287(15) 0.0254(14) 0.0010(11) 0.0087(11) -0.0011(11)
C15 0.0174(12) 0.0260(15) 0.0325(16) 0.0072(12) 0.0064(11) -0.0036(11)
C16 0.0215(13) 0.0199(13) 0.0341(17) 0.0014(11) 0.0048(12) -0.0049(11)
C17 0.0162(12) 0.0193(13) 0.0260(14) -0.0005(10) 0.0043(10) -0.0015(10)
C18 0.0127(10) 0.0173(12) 0.0217(12) -0.0013(10) 0.0013(9) -0.0009(9)
C19 0.0175(12) 0.0186(13) 0.0278(14) 0.0002(11) 0.0021(10) -0.0004(10)
C20 0.0250(14) 0.0199(14) 0.0356(17) -0.0047(12) 0.0022(12) -0.0039(11)
C21 0.0259(14) 0.0313(16) 0.0276(16) -0.0067(13) -0.0004(12) -0.0047(12)
C22 0.0249(14) 0.0311(16) 0.0224(14) -0.0014(12) -0.0021(11) -0.0014(12)
C23 0.0197(12) 0.0202(13) 0.0209(13) 0.0004(10) 0.0029(10) -0.0001(10)
C24 0.0106(10) 0.0175(12) 0.0247(13) 0.0033(10) 0.0034(9) -0.0004(9)
C25 0.0153(11) 0.0221(13) 0.0312(15) -0.0018(12) 0.0043(10) -0.0015(10)
C26 0.0180(13) 0.0211(14) 0.0429(19) -0.0025(12) 0.0021(12) -0.0037(10)
C27 0.0182(13) 0.0192(14) 0.053(2) 0.0111(14) 0.0043(13) -0.0032(11)
C28 0.0182(12) 0.0261(15) 0.0368(17) 0.0127(13) 0.0055(11) -0.0006(11)
C29 0.0159(11) 0.0209(13) 0.0251(14) 0.0061(11) 0.0031(10) 0.0001(10)
C30 0.0114(10) 0.0167(12) 0.0180(12) -0.0008(9) 0.0019(9) 0.0009(9)
C31 0.0154(11) 0.0182(12) 0.0219(13) 0.0010(10) -0.0001(9) -0.0011(9)
C32 0.0214(13) 0.0202(13) 0.0230(14) 0.0036(10) 0.0039(10) 0.0000(10)
C33 0.0237(13) 0.0257(14) 0.0210(13) 0.0032(11) -0.0014(10) 0.0043(11)
C34 0.0165(12) 0.0308(15) 0.0262(15) 0.0014(12) -0.0025(10) 0.0003(11)
C35 0.0136(11) 0.0242(14) 0.0229(13) 0.0020(10) 0.0024(9) -0.0012(10)
C36 0.0118(10) 0.0205(12) 0.0165(12) 0.0012(9) 0.0032(9) -0.0023(9)
C37 0.0232(13) 0.0234(14) 0.0211(13) -0.0017(11) 0.0032(10) 0.0006(11)
C38 0.0314(16) 0.0241(15) 0.0404(19) -0.0040(14) 0.0013(14) 0.0007(13)
C39 0.0258(15) 0.0361(18) 0.0277(16) 0.0022(13) -0.0018(12) 0.0089(13)
C40 0.047(2) 0.071(3) 0.0277(18) 0.0072(19) -0.0033(16) 0.016(2)
C41 0.0146(12) 0.0436(19) 0.0355(17) -0.0088(15) 0.0057(11) -0.0057(12)
C42 0.0225(15) 0.0222(15) 0.069(3) 0.0040(16) 0.0014(16) -0.0020(12)
C43 0.0208(14) 0.049(2) 0.0288(16) 0.0061(15) -0.0026(12) -0.0014(13)
C44 0.0183(13) 0.0258(15) 0.0346(16) 0.0025(12) 0.0043(11) -0.0006(11)
C45 0.0231(14) 0.0249(15) 0.0418(19) 0.0121(13) 0.0022(13) -0.0029(11)
C46 0.0299(16) 0.050(2) 0.0244(16) -0.0024(15) 0.0097(12) -0.0060(15)
C47 0.0105(10) 0.0187(12) 0.0223(13) -0.0011(10) 0.0023(9) 0.0002(9)
C48 0.0171(12) 0.0231(14) 0.0263(14) 0.0032(11) 0.0053(10) 0.0017(10)
C49 0.0232(14) 0.0218(14) 0.0340(17) 0.0025(12) 0.0052(12) 0.0040(11)
C50 0.0176(12) 0.0234(14) 0.0348(17) -0.0032(12) 0.0053(11) 0.0033(10)
C51 0.0161(12) 0.0272(15) 0.0264(14) -0.0027(11) 0.0067(10) -0.0002(10)
C52 0.0152(11) 0.0219(13) 0.0223(13) 0.0019(10) 0.0038(10) -0.0011(10)
C53 0.0115(10) 0.0204(12) 0.0226(13) 0.0030(10) 0.0043(9) 0.0001(9)
C54 0.0165(12) 0.0247(14) 0.0262(14) 0.0035(11) 0.0042(10) 0.0013(10)
C55 0.0196(13) 0.0395(18) 0.0248(15) 0.0059(13) -0.0002(11) 0.0014(12)
C56 0.0198(13) 0.0379(18) 0.0322(17) 0.0162(14) 0.0044(12) 0.0010(12)
C57 0.0181(13) 0.0236(14) 0.0387(18) 0.0112(13) 0.0041(12) 0.0004(11)
C58 0.0146(11) 0.0204(13) 0.0301(15) 0.0059(11) 0.0040(10) -0.0005(10)
C59 0.0121(10) 0.0170(12) 0.0183(12) 0.0018(9) 0.0022(9) -0.0016(9)
C60 0.0136(11) 0.0195(12) 0.0232(13) 0.0017(10) 0.0025(9) 0.0011(9)
C61 0.0171(12) 0.0246(14) 0.0226(13) 0.0041(11) -0.0007(10) -0.0015(10)
C62 0.0261(14) 0.0244(14) 0.0200(13) -0.0013(11) 0.0001(11) -0.0022(11)
C63 0.0228(13) 0.0215(14) 0.0281(15) -0.0034(11) 0.0030(11) 0.0023(11)
C64 0.0159(11) 0.0169(12) 0.0269(14) 0.0007(10) 0.0027(10) 0.0016(9)
C65 0.0115(10) 0.0160(12) 0.0245(13) -0.0003(10) 0.0033(9) -0.0004(9)
C66 0.0188(12) 0.0218(13) 0.0227(13) -0.0012(10) 0.0046(10) -0.0012(10)
C67 0.0228(13) 0.0221(14) 0.0268(15) -0.0046(11) 0.0060(11) 0.0001(10)
C68 0.0179(12) 0.0172(13) 0.0361(17) -0.0027(11) 0.0032(11) 0.0011(10)
C69 0.0182(12) 0.0197(13) 0.0277(15) 0.0012(11) 0.0024(10) 0.0015(10)
C70 0.0155(11) 0.0175(12) 0.0245(13) 0.0013(10) 0.0042(9) 0.0004(9)
Be1 0.0140(14) 0.0195(16) 0.0189(16) 0.0040(13) 0.0018(12) -0.0005(12)
Be2 0.0163(15) 0.0250(18) 0.0196(17) -0.0002(13) 0.0022(12) -0.0046(13)
Be3 0.0157(14) 0.0203(16) 0.0209(16) -0.0014(13) 0.0028(12) -0.0008(13)
Be4 0.0177(15) 0.0214(17) 0.0220(17) 0.0012(14) 0.0025(13) -0.0009(13)

loop_
_atom_type_symbol
_atom_type_description
_atom_type_scat_dispersion_real
_atom_type_scat_dispersion_imag
_atom_type_scat_source
C C 0.0033 0.0016 'International Tables Vol C Tables 4.2.6.8 and 6.1.1.4'
H H 0.0000 0.0000 'International Tables Vol C Tables 4.2.6.8 and 6.1.1.4'
Be Be 0.0005 0.0002 'International Tables Vol C Tables 4.2.6.8 and 6.1.1.4'
N N 0.0061 0.0033 'International Tables Vol C Tables 4.2.6.8 and 6.1.1.4'
Si Si 0.0817 0.0704 'International Tables Vol C Tables 4.2.6.8 and 6.1.1.4'
P P 0.1023 0.0942 'International Tables Vol C Tables 4.2.6.8 and 6.1.1.4'

loop_
_geom_angle_atom_site_label_1
_geom_angle_atom_site_label_2
_geom_angle_atom_site_label_3
_geom_angle
N1 P1 C1 98.15(13)
N1 P1 C12 112.62(12)
C1 P1 C12 116.16(13)
N1 P1 C18 111.12(13)
C1 P1 C18 112.79(12)
C12 P1 C18 106.06(13)
N1 P1 Be1 46.86(12)
C1 P1 Be1 52.09(13)
C12 P1 Be1 136.13(13)
C18 P1 Be1 117.43(13)
N2 P2 C1 96.80(12)
N2 P2 C30 112.84(13)
C1 P2 C30 115.38(12)
N2 P2 C24 112.95(13)
C1 P2 C24 113.17(13)
C30 P2 C24 105.86(13)
N2 P2 Be2 45.82(13)
C1 P2 Be2 51.10(13)
C30 P2 Be2 125.08(13)
C24 P2 Be2 128.85(14)
N3 P3 C36 97.68(13)
N3 P3 C53 112.76(13)
C36 P3 C53 111.81(13)
N3 P3 C47 113.60(12)
C36 P3 C47 116.66(13)
C53 P3 C47 104.65(13)
N3 P3 Be3 46.33(12)
C36 P3 Be3 52.13(13)
C53 P3 Be3 118.04(13)
C47 P3 Be3 137.06(13)
N4 P4 C36 96.65(12)
N4 P4 C65 112.47(13)
C36 P4 C65 114.03(13)
N4 P4 C59 112.97(12)
C36 P4 C59 115.24(13)
C65 P4 C59 105.65(13)
N4 P4 Be4 46.01(12)
C36 P4 Be4 50.79(13)
C65 P4 Be4 129.50(14)
C59 P4 Be4 124.60(13)
N1 Si1 C8 107.02(15)
N1 Si1 C7 110.09(15)
C8 Si1 C7 109.5(2)
N1 Si1 C6 111.85(15)
C8 Si1 C6 109.9(3)
C7 Si1 C6 108.5(2)
N2 Si2 C11 108.08(14)
N2 Si2 C10 109.79(13)
C11 Si2 C10 109.05(16)
N2 Si2 C9 111.25(13)
C11 Si2 C9 109.55(15)
C10 Si2 C9 109.08(15)
N3 Si3 C43 107.22(14)
N3 Si3 C42 110.17(14)
C43 Si3 C42 107.1(2)
N3 Si3 C41 112.34(14)
C43 Si3 C41 109.79(17)
C42 Si3 C41 110.01(18)
N4 Si4 C45 108.79(14)
N4 Si4 C46 108.85(14)
C45 Si4 C46 109.57(18)
N4 Si4 C44 112.29(13)
C45 Si4 C44 109.27(15)
C46 Si4 C44 108.04(16)
P1 N1 Be1 88.22(17)
P1 N1 Si1 135.08(15)
Be1 N1 Si1 135.10(19)
P2 N2 Be2 89.77(17)
P2 N2 Si2 135.01(15)
Be2 N2 Si2 133.9(2)
P3 N3 Be3 88.97(17)
P3 N3 Si3 138.67(16)
Be3 N3 Si3 130.5(2)
P4 N4 Be4 90.06(17)
P4 N4 Si4 133.40(15)
Be4 N4 Si4 135.4(2)
P1 C1 P2 134.29(16)
P1 C1 Be2 139.27(19)
P2 C1 Be2 81.97(16)
P1 C1 Be1 80.20(16)
P2 C1 Be1 123.41(18)
Be2 C1 Be1 94.7(2)
C3 C2 Be1 112.9(3)
C5 C4 Be2 113.9(3)
C13 C12 C17 119.8(2)
C13 C12 P1 120.0(2)
C17 C12 P1 119.9(2)
C14 C13 C12 120.2(3)
C13 C14 C15 119.9(3)
C14 C15 C16 120.4(3)
C17 C16 C15 119.9(3)
C16 C17 C12 119.8(3)
C19 C18 C23 118.9(3)
C19 C18 P1 119.5(2)
C23 C18 P1 121.3(2)
C18 C19 C20 120.8(3)
C21 C20 C19 119.9(3)
C20 C21 C22 119.7(3)
C21 C22 C23 120.6(3)
C22 C23 C18 120.2(3)
C29 C24 C25 119.4(3)
C29 C24 P2 119.4(2)
C25 C24 P2 120.8(2)
C26 C25 C24 120.3(3)
C27 C26 C25 119.7(3)
C26 C27 C28 120.3(3)
C29 C28 C27 120.2(3)
C28 C29 C24 119.9(3)
C35 C30 C31 119.3(3)
C35 C30 P2 123.5(2)
C31 C30 P2 117.2(2)
C32 C31 C30 119.9(3)
C31 C32 C33 120.4(3)
C34 C33 C32 119.9(3)
C33 C34 C35 120.0(3)
C34 C35 C30 120.4(3)
P3 C36 P4 133.54(17)
P3 C36 Be4 141.9(2)
P4 C36 Be4 82.13(16)
P3 C36 Be3 80.79(16)
P4 C36 Be3 123.99(19)
Be4 C36 Be3 88.9(2)
C38 C37 Be3 115.6(3)
C40 C39 Be4 118.4(3)
C48 C47 C52 119.4(3)
C48 C47 P3 119.1(2)
C52 C47 P3 121.3(2)
C47 C48 C49 120.0(3)
C50 C49 C48 120.4(3)
C51 C50 C49 119.9(3)
C50 C51 C52 119.9(3)
C51 C52 C47 120.4(3)
C58 C53 C54 119.6(3)
C58 C53 P3 118.8(2)
C54 C53 P3 121.4(2)
C55 C54 C53 120.0(3)
C54 C55 C56 119.7(3)
C55 C56 C57 120.7(3)
C58 C57 C56 120.0(3)
C57 C58 C53 120.0(3)
C60 C59 C64 118.7(3)
C60 C59 P4 122.0(2)
C64 C59 P4 119.2(2)
C61 C60 C59 120.3(3)
C62 C61 C60 120.6(3)
C61 C62 C63 119.7(3)
C64 C63 C62 120.0(3)
C63 C64 C59 120.7(3)
C70 C65 C66 119.2(3)
C70 C65 P4 120.5(2)
C66 C65 P4 120.1(2)
C67 C66 C65 120.4(3)
C68 C67 C66 119.8(3)
C69 C68 C67 120.1(3)
C68 C69 C70 120.5(3)
C69 C70 C65 120.0(3)
N1 Be1 C2 133.6(3)
N1 Be1 C1 91.9(2)
C2 Be1 C1 134.2(2)
N1 Be1 P1 44.92(12)
C2 Be1 P1 169.5(2)
C1 Be1 P1 47.71(12)
N1 Be1 Be2 117.6(2)
C2 Be1 Be2 103.6(2)
C1 Be1 Be2 42.64(14)
P1 Be1 Be2 83.37(14)
N2 Be2 C4 130.7(3)
N2 Be2 C1 91.2(2)
C4 Be2 C1 138.1(3)
N2 Be2 P2 44.40(12)
C4 Be2 P2 174.9(3)
C1 Be2 P2 46.93(12)
N2 Be2 Be1 110.6(2)
C4 Be2 Be1 107.9(2)
C1 Be2 Be1 42.69(14)
P2 Be2 Be1 76.63(14)
N3 Be3 C37 135.4(3)
N3 Be3 C36 91.1(2)
C37 Be3 C36 133.5(2)
N3 Be3 P3 44.71(12)
C37 Be3 P3 172.6(2)
C36 Be3 P3 47.08(12)
N3 Be3 Be4 120.6(2)
C37 Be3 Be4 97.7(2)
C36 Be3 Be4 45.12(15)
P3 Be3 Be4 86.26(15)
N4 Be4 C39 135.4(3)
N4 Be4 C36 90.9(2)
C39 Be4 C36 133.7(3)
N4 Be4 P4 43.92(12)
C39 Be4 P4 178.7(3)
C36 Be4 P4 47.08(12)
N4 Be4 Be3 112.1(2)
C39 Be4 Be3 101.3(2)
C36 Be4 Be3 45.94(15)
P4 Be4 Be3 79.91(14)

loop_
_geom_bond_atom_site_label_1
_geom_bond_atom_site_label_2
_geom_bond_distance
P1 N1 1.613(2)
P1 C1 1.714(3)
P1 C12 1.805(3)
P1 C18 1.816(3)
P1 Be1 2.284(4)
P2 N2 1.626(2)
P2 C1 1.715(3)
P2 C30 1.801(3)
P2 C24 1.807(3)
P2 Be2 2.324(4)
P3 N3 1.621(2)
P3 C36 1.709(3)
P3 C53 1.802(3)
P3 C47 1.814(3)
P3 Be3 2.304(4)
P4 N4 1.611(2)
P4 C36 1.717(3)
P4 C65 1.809(3)
P4 C59 1.815(3)
P4 Be4 2.323(4)
Si1 N1 1.729(2)
Si1 C8 1.843(4)
Si1 C7 1.855(4)
Si1 C6 1.875(4)
Si2 N2 1.732(2)
Si2 C11 1.857(3)
Si2 C10 1.862(3)
Si2 C9 1.870(3)
Si3 N3 1.732(2)
Si3 C43 1.857(3)
Si3 C42 1.861(4)
Si3 C41 1.868(3)
Si4 N4 1.727(2)
Si4 C45 1.859(3)
Si4 C46 1.863(4)
Si4 C44 1.865(3)
N1 Be1 1.667(4)
N2 Be2 1.667(4)
N3 Be3 1.667(4)
N4 Be4 1.671(4)
C1 Be2 1.827(5)
C1 Be1 1.828(4)
C2 C3 1.540(4)
C2 Be1 1.708(5)
C4 C5 1.529(5)
C4 Be2 1.739(5)
C12 C13 1.400(4)
C12 C17 1.401(4)
C13 C14 1.384(4)
C14 C15 1.392(5)
C15 C16 1.394(5)
C16 C17 1.390(4)
C18 C19 1.395(4)
C18 C23 1.397(4)
C19 C20 1.404(4)
C20 C21 1.383(5)
C21 C22 1.392(5)
C22 C23 1.395(4)
C24 C29 1.396(4)
C24 C25 1.401(4)
C25 C26 1.395(4)
C26 C27 1.383(5)
C27 C28 1.393(5)
C28 C29 1.389(4)
C30 C35 1.395(4)
C30 C31 1.398(4)
C31 C32 1.383(4)
C32 C33 1.393(4)
C33 C34 1.383(4)
C34 C35 1.389(4)
C36 Be4 1.817(5)
C36 Be3 1.842(5)
C37 C38 1.539(5)
C37 Be3 1.720(5)
C39 C40 1.516(5)
C39 Be4 1.727(5)
C47 C48 1.387(4)
C47 C52 1.397(4)
C48 C49 1.399(4)
C49 C50 1.386(5)
C50 C51 1.383(5)
C51 C52 1.397(4)
C53 C58 1.398(4)
C53 C54 1.408(4)
C54 C55 1.386(4)
C55 C56 1.387(5)
C56 C57 1.391(5)
C57 C58 1.382(4)
C59 C60 1.400(4)
C59 C64 1.403(4)
C60 C61 1.390(4)
C61 C62 1.388(4)
C62 C63 1.391(4)
C63 C64 1.390(4)
C65 C70 1.392(4)
C65 C66 1.402(4)
C66 C67 1.390(4)
C67 C68 1.385(5)
C68 C69 1.384(4)
C69 C70 1.390(4)
Be1 Be2 2.687(5)
Be3 Be4 2.563(5)
